data_4102002
loop_
_publ_author_name
'Shuifa Qiu'
'Tao Xu'
'Juan Zhou'
'Yinlong Guo'
'Guosheng Liu'

_publ_section_title
;
 Palladium-Catalyzed Intermolecular Aminofluorination of Styrenes
;
_journal_name_full 'Journal of the American Chemical Society'
_journal_page_first 2856
_journal_page_last 2857
_journal_paper_doi 10.1021/ja909716k
_journal_volume 132
_journal_year 2010
_chemical_absolute_configuration ad
_chemical_formula_sum 'C21 H18 F N O4 S2'
_chemical_formula_weight 431.48
_chemical_name_systematic
; 
 ? 
;
_space_group_IT_number 4
_symmetry_cell_setting monoclinic
_symmetry_space_group_name_Hall 'P 2yb'
_symmetry_space_group_name_H-M 'P 1 21 1'
_atom_sites_solution_hydrogens geom
_atom_sites_solution_primary direct
_atom_sites_solution_secondary difmap
_audit_creation_method SHELXL-97
_cell_angle_alpha 90.00
_cell_angle_beta 108.004(10)
_cell_angle_gamma 90.00
_cell_formula_units_Z 2
_cell_length_a 8.353(4)
_cell_length_b 12.674(7)
_cell_length_c 9.879(5)
_cell_measurement_reflns_used 1223
_cell_measurement_temperature 293(2)
_cell_measurement_theta_max 45.601
_cell_measurement_theta_min 5.128
_cell_volume 994.6(9)
_computing_cell_refinement 'Bruker SMART'
_computing_data_collection 'Bruker SMART'
_computing_data_reduction 'Bruker SHELXTL'
_computing_molecular_graphics 'Bruker SHELXTL'
_computing_publication_material 'Bruker SHELXTL'
_computing_structure_refinement 'SHELXL-97 (Sheldrick, 1997)'
_computing_structure_solution 'SHELXS-97 (Sheldrick, 1990)'
_diffrn_ambient_temperature 293(2)
_diffrn_measured_fraction_theta_full 0.989
_diffrn_measured_fraction_theta_max 0.989
_diffrn_measurement_device_type 'CCD area detector'
_diffrn_measurement_method 'phi and omega scans'
_diffrn_radiation_monochromator graphite
_diffrn_radiation_source 'fine-focus sealed tube'
_diffrn_radiation_type MoK\a
_diffrn_radiation_wavelength 0.71073
_diffrn_reflns_av_R_equivalents 0.1750
_diffrn_reflns_av_sigmaI/netI 0.1587
_diffrn_reflns_limit_h_max 10
_diffrn_reflns_limit_h_min -9
_diffrn_reflns_limit_k_max 15
_diffrn_reflns_limit_k_min -15
_diffrn_reflns_limit_l_max 8
_diffrn_reflns_limit_l_min -12
_diffrn_reflns_number 5450
_diffrn_reflns_theta_full 26.50
_diffrn_reflns_theta_max 26.50
_diffrn_reflns_theta_min 2.17
_exptl_absorpt_coefficient_mu 0.305
_exptl_absorpt_correction_T_max 1.00000
_exptl_absorpt_correction_T_min 0.14449
_exptl_absorpt_correction_type empirical
_exptl_absorpt_process_details sadabs
_exptl_crystal_colour colorless
_exptl_crystal_density_diffrn 1.441
_exptl_crystal_density_method 'not measured'
_exptl_crystal_description prismatic
_exptl_crystal_F_000 448
_exptl_crystal_size_max 0.421
_exptl_crystal_size_mid 0.357
_exptl_crystal_size_min 0.103
_refine_diff_density_max 1.524
_refine_diff_density_min -0.750
_refine_diff_density_rms 0.190
_refine_ls_abs_structure_details 'Flack H D (1983), Acta Cryst. A39, 876-881'
_refine_ls_abs_structure_Flack 0.1(3)
_refine_ls_extinction_method none
_refine_ls_goodness_of_fit_ref 1.050
_refine_ls_hydrogen_treatment constr
_refine_ls_matrix_type full
_refine_ls_number_parameters 262
_refine_ls_number_reflns 3700
_refine_ls_number_restraints 1
_refine_ls_restrained_S_all 1.050
_refine_ls_R_factor_all 0.1524
_refine_ls_R_factor_gt 0.1248
_refine_ls_shift/su_max 0.001
_refine_ls_shift/su_mean 0.000
_refine_ls_structure_factor_coef Fsqd
_refine_ls_weighting_details 'calc w=1/[\s^2^(Fo^2^)+(0.1870P)^2^+0.0000P] where P=(Fo^2^+2Fc^2^)/3'
_refine_ls_weighting_scheme calc
_refine_ls_wR_factor_gt 0.2978
_refine_ls_wR_factor_ref 0.3230
_reflns_number_gt 2545
_reflns_number_total 3700
_reflns_threshold_expression >2sigma(I)
_cod_data_source_file ja909716k_si_003.cif
_cod_data_source_block cd20113
_cod_original_cell_volume 994.7(9)
_cod_database_code 4102002

loop_
_symmetry_equiv_pos_as_xyz
'x, y, z'
'-x, y+1/2, -z'

loop_
_atom_site_label
_atom_site_type_symbol
_atom_site_fract_x
_atom_site_fract_y
_atom_site_fract_z
_atom_site_U_iso_or_equiv
_atom_site_adp_type
_atom_site_occupancy
_atom_site_symmetry_multiplicity
_atom_site_calc_flag
_atom_site_refinement_flags
_atom_site_disorder_assembly
_atom_site_disorder_group
S1 S 0.8781(3) 0.30288(17) 0.8672(3) 0.0375(6) Uani 1 1 d . . .
S2 S 0.8178(3) 0.09449(19) 0.7293(2) 0.0385(6) Uani 1 1 d . . .
F1 F 0.6678(10) 0.1948(6) 1.0295(8) 0.068(2) Uani 1 1 d . . .
N1 N 0.8918(11) 0.1692(6) 0.8764(8) 0.041(2) Uani 1 1 d . . .
O1 O 0.9437(12) 0.3351(5) 1.0136(8) 0.054(2) Uani 1 1 d . . .
O2 O 0.7128(10) 0.3364(6) 0.7831(9) 0.0496(19) Uani 1 1 d . . .
O3 O 0.7884(12) 0.1667(7) 0.6107(7) 0.058(2) Uani 1 1 d . . .
O4 O 0.9366(11) 0.0098(7) 0.7431(9) 0.053(2) Uani 1 1 d . . .
C1 C 0.9220(13) 0.1119(7) 1.0127(9) 0.035(2) Uani 1 1 d . . .
H1 H 0.9111 0.0366 0.9894 0.042 Uiso 1 1 calc R . .
C2 C 0.8076(15) 0.1340(8) 1.1066(10) 0.043(2) Uani 1 1 d . . .
H2 H 0.7666 0.0664 1.1309 0.052 Uiso 1 1 calc R . .
C3 C 0.9098(17) 0.1859(12) 1.2406(10) 0.059(3) Uani 1 1 d . . .
H3A H 0.8867 0.1553 1.3226 0.071 Uiso 1 1 calc R . .
H3B H 0.8873 0.2611 1.2382 0.071 Uiso 1 1 calc R . .
C4 C 1.0871(17) 0.1650(9) 1.2445(11) 0.051(3) Uani 1 1 d . . .
C5 C 1.0963(12) 0.1276(7) 1.1155(9) 0.034(2) Uani 1 1 d . . .
C6 C 1.2481(18) 0.1003(11) 1.1016(12) 0.063(3) Uani 1 1 d . . .
H6 H 1.2531 0.0724 1.0160 0.075 Uiso 1 1 calc R . .
C7 C 1.3958(18) 0.1137(13) 1.2138(13) 0.071(4) Uani 1 1 d . . .
H7 H 1.4981 0.0946 1.2018 0.086 Uiso 1 1 calc R . .
C8 C 1.393(2) 0.1547(13) 1.3424(16) 0.076(4) Uani 1 1 d . . .
H8 H 1.4926 0.1674 1.4157 0.091 Uiso 1 1 calc R . .
C9 C 1.233(2) 0.1768(12) 1.3587(12) 0.078(5) Uani 1 1 d . . .
H9 H 1.2255 0.1993 1.4462 0.093 Uiso 1 1 calc R . .
C10 C 1.0206(14) 0.3383(7) 0.7800(9) 0.039(2) Uani 1 1 d . . .
C11 C 0.978(2) 0.3825(12) 0.6496(15) 0.068(4) Uani 1 1 d . . .
H11 H 0.8644 0.3893 0.6003 0.082 Uiso 1 1 calc R . .
C12 C 1.089(3) 0.4173(14) 0.5856(19) 0.102(7) Uani 1 1 d . . .
H12 H 1.0523 0.4518 0.4982 0.122 Uiso 1 1 calc R . .
C13 C 1.260(3) 0.4001(12) 0.655(2) 0.079(5) Uani 1 1 d . . .
H13 H 1.3400 0.4188 0.6110 0.094 Uiso 1 1 calc R . .
C14 C 1.309(2) 0.3546(10) 0.7891(18) 0.067(4) Uani 1 1 d . . .
H14 H 1.4233 0.3454 0.8372 0.080 Uiso 1 1 calc R . .
C15 C 1.1877(15) 0.3221(6) 0.8538(13) 0.050(3) Uani 1 1 d . . .
H15 H 1.2199 0.2909 0.9433 0.060 Uiso 1 1 calc R . .
C16 C 0.6255(15) 0.0448(9) 0.7383(10) 0.043(3) Uani 1 1 d . . .
C17 C 0.6186(17) -0.0643(8) 0.7725(14) 0.055(3) Uani 1 1 d . . .
H17 H 0.7109 -0.1084 0.7839 0.065 Uiso 1 1 calc R . .
C18 C 0.4697(19) -0.1022(11) 0.7879(18) 0.076(4) Uani 1 1 d . . .
H18 H 0.4645 -0.1722 0.8144 0.092 Uiso 1 1 calc R . .
C19 C 0.335(2) -0.0423(10) 0.7665(15) 0.068(4) Uani 1 1 d . . .
H19 H 0.2365 -0.0714 0.7746 0.082 Uiso 1 1 calc R . .
C20 C 0.3396(15) 0.0706(9) 0.7296(11) 0.050(3) Uani 1 1 d . . .
H20 H 0.2469 0.1147 0.7152 0.060 Uiso 1 1 calc R . .
C21 C 0.4975(16) 0.1068(8) 0.7177(11) 0.050(3) Uani 1 1 d . . .
H21 H 0.5079 0.1770 0.6944 0.059 Uiso 1 1 calc R . .

loop_
_atom_site_aniso_label
_atom_site_aniso_U_11
_atom_site_aniso_U_22
_atom_site_aniso_U_33
_atom_site_aniso_U_23
_atom_site_aniso_U_13
_atom_site_aniso_U_12
S1 0.0477(15) 0.0281(10) 0.0365(13) 0.0028(10) 0.0127(10) 0.0027(10)
S2 0.0537(15) 0.0427(12) 0.0201(9) -0.0042(10) 0.0130(9) -0.0051(11)
F1 0.070(5) 0.078(5) 0.055(4) 0.012(4) 0.019(4) 0.021(4)
N1 0.067(6) 0.032(4) 0.017(4) -0.004(3) 0.002(4) -0.011(4)
O1 0.101(7) 0.028(3) 0.037(4) -0.004(3) 0.027(4) 0.001(4)
O2 0.047(5) 0.041(4) 0.057(5) 0.003(3) 0.011(4) 0.009(3)
O3 0.094(6) 0.064(5) 0.020(3) 0.006(3) 0.021(4) -0.010(5)
O4 0.053(5) 0.057(4) 0.054(5) -0.009(4) 0.025(4) -0.003(4)
C1 0.057(6) 0.029(5) 0.018(4) -0.008(4) 0.010(4) 0.001(4)
C2 0.061(7) 0.037(5) 0.027(5) 0.004(4) 0.009(4) -0.006(5)
C3 0.075(9) 0.085(9) 0.018(5) -0.001(5) 0.015(5) 0.013(7)
C4 0.082(9) 0.044(6) 0.022(5) 0.006(4) 0.006(5) -0.001(6)
C5 0.043(6) 0.027(4) 0.023(4) 0.002(3) -0.003(4) -0.009(4)
C6 0.081(9) 0.065(8) 0.042(6) 0.017(6) 0.019(6) 0.034(7)
C7 0.059(8) 0.109(12) 0.044(6) 0.030(8) 0.013(6) 0.020(8)
C8 0.074(11) 0.083(10) 0.060(9) 0.014(7) 0.004(7) -0.023(8)
C9 0.116(14) 0.074(9) 0.024(6) 0.003(6) -0.006(7) 0.013(9)
C10 0.070(7) 0.025(4) 0.020(4) 0.008(3) 0.008(4) -0.014(4)
C11 0.072(9) 0.073(9) 0.051(7) -0.008(6) 0.007(7) -0.024(7)
C12 0.18(2) 0.077(10) 0.067(10) 0.003(9) 0.073(13) -0.039(12)
C13 0.107(14) 0.069(9) 0.086(11) -0.027(8) 0.069(11) -0.027(9)
C14 0.072(9) 0.050(7) 0.084(10) -0.014(7) 0.033(8) -0.003(6)
C15 0.071(8) 0.016(5) 0.057(7) -0.002(4) 0.011(6) 0.014(4)
C16 0.049(7) 0.061(6) 0.015(4) -0.002(4) 0.004(4) -0.021(5)
C17 0.062(8) 0.033(5) 0.073(8) 0.005(5) 0.028(7) 0.008(5)
C18 0.062(9) 0.053(8) 0.109(13) 0.000(8) 0.019(9) -0.002(7)
C19 0.087(11) 0.051(7) 0.071(9) -0.012(7) 0.032(8) -0.025(7)
C20 0.054(7) 0.056(7) 0.035(5) -0.004(5) 0.007(5) -0.009(5)
C21 0.078(9) 0.024(5) 0.047(6) 0.008(4) 0.020(6) -0.005(5)

loop_
_atom_type_symbol
_atom_type_description
_atom_type_scat_dispersion_real
_atom_type_scat_dispersion_imag
_atom_type_scat_source
C C 0.0033 0.0016 'International Tables Vol C Tables 4.2.6.8 and 6.1.1.4'
H H 0.0000 0.0000 'International Tables Vol C Tables 4.2.6.8 and 6.1.1.4'
N N 0.0061 0.0033 'International Tables Vol C Tables 4.2.6.8 and 6.1.1.4'
O O 0.0106 0.0060 'International Tables Vol C Tables 4.2.6.8 and 6.1.1.4'
F F 0.0171 0.0103 'International Tables Vol C Tables 4.2.6.8 and 6.1.1.4'
S S 0.1246 0.1234 'International Tables Vol C Tables 4.2.6.8 and 6.1.1.4'

loop_
_geom_angle_atom_site_label_1
_geom_angle_atom_site_label_2
_geom_angle_atom_site_label_3
_geom_angle
_geom_angle_site_symmetry_1
_geom_angle_site_symmetry_3
_geom_angle_publ_flag
O2 S1 O1 119.8(5) . . ?
O2 S1 N1 111.3(4) . . ?
O1 S1 N1 103.3(4) . . ?
O2 S1 C10 108.7(5) . . ?
O1 S1 C10 108.7(5) . . ?
N1 S1 C10 103.9(5) . . ?
O4 S2 O3 119.2(5) . . ?
O4 S2 N1 106.2(5) . . ?
O3 S2 N1 105.6(4) . . ?
O4 S2 C16 110.1(5) . . ?
O3 S2 C16 109.9(5) . . ?
N1 S2 C16 104.8(5) . . ?
C1 N1 S2 115.0(6) . . ?
C1 N1 S1 121.8(6) . . ?
S2 N1 S1 120.9(5) . . ?
N1 C1 C5 113.9(8) . . ?
N1 C1 C2 119.5(8) . . ?
C5 C1 C2 102.6(7) . . ?
N1 C1 H1 106.7 . . ?
C5 C1 H1 106.7 . . ?
C2 C1 H1 106.7 . . ?
F1 C2 C3 113.0(9) . . ?
F1 C2 C1 109.7(7) . . ?
C3 C2 C1 108.8(9) . . ?
F1 C2 H2 108.4 . . ?
C3 C2 H2 108.4 . . ?
C1 C2 H2 108.4 . . ?
C2 C3 C4 103.7(9) . . ?
C2 C3 H3A 111.0 . . ?
C4 C3 H3A 111.0 . . ?
C2 C3 H3B 111.0 . . ?
C4 C3 H3B 111.0 . . ?
H3A C3 H3B 109.0 . . ?
C5 C4 C9 120.1(13) . . ?
C5 C4 C3 111.9(10) . . ?
C9 C4 C3 127.9(12) . . ?
C6 C5 C4 119.9(10) . . ?
C6 C5 C1 129.3(9) . . ?
C4 C5 C1 110.4(9) . . ?
C5 C6 C7 120.9(12) . . ?
C5 C6 H6 119.6 . . ?
C7 C6 H6 119.6 . . ?
C8 C7 C6 121.3(13) . . ?
C8 C7 H7 119.4 . . ?
C6 C7 H7 119.4 . . ?
C7 C8 C9 117.3(13) . . ?
C7 C8 H8 121.3 . . ?
C9 C8 H8 121.3 . . ?
C4 C9 C8 120.4(13) . . ?
C4 C9 H9 119.8 . . ?
C8 C9 H9 119.8 . . ?
C11 C10 C15 119.4(11) . . ?
C11 C10 S1 124.5(10) . . ?
C15 C10 S1 116.1(8) . . ?
C12 C11 C10 124.9(17) . . ?
C12 C11 H11 117.5 . . ?
C10 C11 H11 117.5 . . ?
C11 C12 C13 117.8(17) . . ?
C11 C12 H12 121.1 . . ?
C13 C12 H12 121.1 . . ?
C14 C13 C12 119.2(13) . . ?
C14 C13 H13 120.4 . . ?
C12 C13 H13 120.4 . . ?
C13 C14 C15 120.6(15) . . ?
C13 C14 H14 119.7 . . ?
C15 C14 H14 119.7 . . ?
C10 C15 C14 118.0(12) . . ?
C10 C15 H15 121.0 . . ?
C14 C15 H15 121.0 . . ?
C21 C16 C17 122.3(11) . . ?
C21 C16 S2 120.1(9) . . ?
C17 C16 S2 117.6(10) . . ?
C18 C17 C16 117.7(11) . . ?
C18 C17 H17 121.2 . . ?
C16 C17 H17 121.2 . . ?
C19 C18 C17 122.2(13) . . ?
C19 C18 H18 118.9 . . ?
C17 C18 H18 118.9 . . ?
C18 C19 C20 120.9(13) . . ?
C18 C19 H19 119.6 . . ?
C20 C19 H19 119.6 . . ?
C21 C20 C19 114.9(11) . . ?
C21 C20 H20 122.5 . . ?
C19 C20 H20 122.5 . . ?
C16 C21 C20 122.0(10) . . ?
C16 C21 H21 119.0 . . ?
C20 C21 H21 119.0 . . ?

loop_
_geom_bond_atom_site_label_1
_geom_bond_atom_site_label_2
_geom_bond_distance
_geom_bond_site_symmetry_2
_geom_bond_publ_flag
S1 O2 1.438(8) . ?
S1 O1 1.438(8) . ?
S1 N1 1.699(8) . ?
S1 C10 1.730(10) . ?
S2 O4 1.439(9) . ?
S2 O3 1.446(8) . ?
S2 N1 1.684(7) . ?
S2 C16 1.753(11) . ?
F1 C2 1.410(13) . ?
N1 C1 1.481(12) . ?
C1 C5 1.508(13) . ?
C1 C2 1.549(14) . ?
C1 H1 0.9800 . ?
C2 C3 1.488(15) . ?
C2 H2 0.9800 . ?
C3 C4 1.493(19) . ?
C3 H3A 0.9700 . ?
C3 H3B 0.9700 . ?
C4 C5 1.384(14) . ?
C4 C9 1.387(18) . ?
C5 C6 1.362(17) . ?
C6 C7 1.390(19) . ?
C6 H6 0.9300 . ?
C7 C8 1.38(2) . ?
C7 H7 0.9300 . ?
C8 C9 1.43(2) . ?
C8 H8 0.9300 . ?
C9 H9 0.9300 . ?
C10 C11 1.348(17) . ?
C10 C15 1.376(16) . ?
C11 C12 1.34(2) . ?
C11 H11 0.9300 . ?
C12 C13 1.40(3) . ?
C12 H12 0.9300 . ?
C13 C14 1.39(2) . ?
C13 H13 0.9300 . ?
C14 C15 1.419(18) . ?
C14 H14 0.9300 . ?
C15 H15 0.9300 . ?
C16 C21 1.291(16) . ?
C16 C17 1.430(16) . ?
C17 C18 1.38(2) . ?
C17 H17 0.9300 . ?
C18 C19 1.32(2) . ?
C18 H18 0.9300 . ?
C19 C20 1.479(18) . ?
C19 H19 0.9300 . ?
C20 C21 1.436(17) . ?
C20 H20 0.9300 . ?
C21 H21 0.9300 . ?

loop_
_geom_hbond_atom_site_label_D
_geom_hbond_atom_site_label_H
_geom_hbond_atom_site_label_A
_geom_hbond_distance_DH
_geom_hbond_distance_HA
_geom_hbond_distance_DA
_geom_hbond_angle_DHA
_geom_hbond_site_symmetry_A
C12 H12 O4 0.93 2.52 3.397(18) 156.4 2_756

loop_
_geom_torsion_atom_site_label_1
_geom_torsion_atom_site_label_2
_geom_torsion_atom_site_label_3
_geom_torsion_atom_site_label_4
_geom_torsion
_geom_torsion_site_symmetry_1
_geom_torsion_site_symmetry_2
_geom_torsion_site_symmetry_3
_geom_torsion_site_symmetry_4
_geom_torsion_publ_flag
O4 S2 N1 C1 -55.8(8) . . . . ?
O3 S2 N1 C1 176.7(7) . . . . ?
C16 S2 N1 C1 60.7(8) . . . . ?
O4 S2 N1 S1 140.9(6) . . . . ?
O3 S2 N1 S1 13.4(8) . . . . ?
C16 S2 N1 S1 -102.6(7) . . . . ?
O2 S1 N1 C1 -115.6(8) . . . . ?
O1 S1 N1 C1 14.2(10) . . . . ?
C10 S1 N1 C1 127.6(8) . . . . ?
O2 S1 N1 S2 46.6(8) . . . . ?
O1 S1 N1 S2 176.3(6) . . . . ?
C10 S1 N1 S2 -70.3(7) . . . . ?
S2 N1 C1 C5 127.5(7) . . . . ?
S1 N1 C1 C5 -69.4(10) . . . . ?
S2 N1 C1 C2 -110.8(9) . . . . ?
S1 N1 C1 C2 52.3(12) . . . . ?
N1 C1 C2 F1 11.0(12) . . . . ?
C5 C1 C2 F1 138.1(8) . . . . ?
N1 C1 C2 C3 -113.1(10) . . . . ?
C5 C1 C2 C3 14.0(11) . . . . ?
F1 C2 C3 C4 -138.4(10) . . . . ?
C1 C2 C3 C4 -16.3(12) . . . . ?
C2 C3 C4 C5 12.8(13) . . . . ?
C2 C3 C4 C9 -165.9(13) . . . . ?
C9 C4 C5 C6 1.5(16) . . . . ?
C3 C4 C5 C6 -177.4(11) . . . . ?
C9 C4 C5 C1 174.7(11) . . . . ?
C3 C4 C5 C1 -4.2(12) . . . . ?
N1 C1 C5 C6 -63.0(13) . . . . ?
C2 C1 C5 C6 166.4(10) . . . . ?
N1 C1 C5 C4 124.6(9) . . . . ?
C2 C1 C5 C4 -6.0(10) . . . . ?
C4 C5 C6 C7 -2.8(18) . . . . ?
C1 C5 C6 C7 -174.6(11) . . . . ?
C5 C6 C7 C8 0(2) . . . . ?
C6 C7 C8 C9 4(2) . . . . ?
C5 C4 C9 C8 3(2) . . . . ?
C3 C4 C9 C8 -178.8(13) . . . . ?
C7 C8 C9 C4 -5(2) . . . . ?
O2 S1 C10 C11 -4.8(12) . . . . ?
O1 S1 C10 C11 -136.7(10) . . . . ?
N1 S1 C10 C11 113.8(10) . . . . ?
O2 S1 C10 C15 173.1(7) . . . . ?
O1 S1 C10 C15 41.2(9) . . . . ?
N1 S1 C10 C15 -68.3(8) . . . . ?
C15 C10 C11 C12 -3(2) . . . . ?
S1 C10 C11 C12 174.8(13) . . . . ?
C10 C11 C12 C13 5(3) . . . . ?
C11 C12 C13 C14 -4(2) . . . . ?
C12 C13 C14 C15 2(2) . . . . ?
C11 C10 C15 C14 0.9(15) . . . . ?
S1 C10 C15 C14 -177.1(8) . . . . ?
C13 C14 C15 C10 -0.8(16) . . . . ?
O4 S2 C16 C21 -174.9(8) . . . . ?
O3 S2 C16 C21 -41.7(10) . . . . ?
N1 S2 C16 C21 71.3(9) . . . . ?
O4 S2 C16 C17 6.6(10) . . . . ?
O3 S2 C16 C17 139.8(9) . . . . ?
N1 S2 C16 C17 -107.2(9) . . . . ?
C21 C16 C17 C18 -2.2(18) . . . . ?
S2 C16 C17 C18 176.3(11) . . . . ?
C16 C17 C18 C19 3(2) . . . . ?
C17 C18 C19 C20 -2(2) . . . . ?
C18 C19 C20 C21 0.9(19) . . . . ?
C17 C16 C21 C20 0.9(17) . . . . ?
S2 C16 C21 C20 -177.5(8) . . . . ?
C19 C20 C21 C16 -0.2(16) . . . . ?

loop_
_cod_related_entry_id
_cod_related_entry_database
_cod_related_entry_code
1 ChemSpider 30660092
